data_7017254
loop_
_publ_author_name
'Abdul-Kadir, Maisara'
'Hanton, Lyall R.'
'Sumby, Christopher J.'

_publ_section_title
;
 Self-assembled metallo-macrocycle based coordination polymers with
 unsymmetrical amide ligands.
;
_journal_issue 45
_journal_name_full 'Dalton transactions (Cambridge, England : 2003)'
_journal_page_first 12374
_journal_page_last 12380
_journal_paper_doi 10.1039/c1dt10853k
_journal_volume 40
_journal_year 2011
_chemical_formula_sum 'C16 H24 Cd N4 O10'
_chemical_formula_weight 544.79
_chemical_name_systematic
;
?
;
_space_group_IT_number 2
_symmetry_cell_setting triclinic
_symmetry_space_group_name_Hall '-P 1'
_symmetry_space_group_name_H-M 'P -1'
_atom_sites_solution_hydrogens geom
_atom_sites_solution_primary direct
_atom_sites_solution_secondary difmap
_audit_creation_method SHELXL-97
_cell_angle_alpha 104.427(12)
_cell_angle_beta 104.395(3)
_cell_angle_gamma 104.536(11)
_cell_formula_units_Z 2
_cell_length_a 8.109(6)
_cell_length_b 11.029(9)
_cell_length_c 13.128(10)
_cell_measurement_reflns_used 2308
_cell_measurement_temperature 93(2)
_cell_measurement_theta_max 27.4430
_cell_measurement_theta_min 3.0432
_cell_volume 1038.3(14)
_computing_cell_refinement 'CrystalClear (Rigaku Inc., 2007)'
_computing_data_collection 'CrystalClear (Rigaku Inc., 2007)'
_computing_data_reduction 'CrystalClear (Rigaku Inc., 2007)'
_computing_molecular_graphics 'XSeed (Barbour, 2001)'
_computing_publication_material 'local program'
_computing_structure_refinement 'SHELXL-97 (Sheldrick, 1997)'
_computing_structure_solution 'SHELXS-97 (Sheldrick, 1990)'
_diffrn_ambient_temperature 93(2)
_diffrn_detector_area_resol_mean 28.5714
_diffrn_measured_fraction_theta_full 0.974
_diffrn_measured_fraction_theta_max 0.974
_diffrn_measurement_device
;
Saturn724 (4x4 bin mode)
;
_diffrn_measurement_method 'phi and omega scans'
_diffrn_radiation_detector CCD
_diffrn_radiation_monochromator 'Graphite Monochromator'
_diffrn_radiation_source 'fine-focus sealed tube'
_diffrn_radiation_type MoK\a
_diffrn_radiation_wavelength 0.71075
_diffrn_reflns_av_R_equivalents 0.0266
_diffrn_reflns_av_sigmaI/netI 0.0287
_diffrn_reflns_limit_h_max 10
_diffrn_reflns_limit_h_min -10
_diffrn_reflns_limit_k_max 14
_diffrn_reflns_limit_k_min -14
_diffrn_reflns_limit_l_max 16
_diffrn_reflns_limit_l_min -16
_diffrn_reflns_number 16110
_diffrn_reflns_theta_full 27.49
_diffrn_reflns_theta_max 27.49
_diffrn_reflns_theta_min 3.04
_exptl_absorpt_coefficient_mu 1.114
_exptl_absorpt_correction_T_max 0.8079
_exptl_absorpt_correction_T_min 0.6643
_exptl_absorpt_correction_type multi-scan
_exptl_absorpt_process_details
;
Using multiple and symmetry-related data measurements
via the program SADABS.
See R.H. Blessing, Acta Cryst (1995), A51, 33-38
;
_exptl_crystal_colour colourless
_exptl_crystal_density_diffrn 1.743
_exptl_crystal_density_method 'not measured'
_exptl_crystal_description block
_exptl_crystal_F_000 552
_exptl_crystal_size_max 0.40
_exptl_crystal_size_mid 0.20
_exptl_crystal_size_min 0.20
_refine_diff_density_max 2.226
_refine_diff_density_min -1.118
_refine_diff_density_rms 0.106
_refine_ls_extinction_method none
_refine_ls_goodness_of_fit_ref 1.044
_refine_ls_hydrogen_treatment mixed
_refine_ls_matrix_type full
_refine_ls_number_parameters 294
_refine_ls_number_reflns 4645
_refine_ls_number_restraints 3
_refine_ls_restrained_S_all 1.044
_refine_ls_R_factor_all 0.0370
_refine_ls_R_factor_gt 0.0346
_refine_ls_shift/su_max 0.001
_refine_ls_shift/su_mean 0.000
_refine_ls_structure_factor_coef Fsqd
_refine_ls_weighting_details 'calc w=1/[\s^2^(Fo^2^)+(0.0531P)^2^+1.6719P] where P=(Fo^2^+2Fc^2^)/3'
_refine_ls_weighting_scheme calc
_refine_ls_wR_factor_gt 0.0900
_refine_ls_wR_factor_ref 0.0912
_reflns_number_gt 4345
_reflns_number_total 4645
_reflns_threshold_expression >2sigma(I)
_cod_data_source_file c1dt10853k.txt
_cod_data_source_block compound_7
_cod_depositor_comments
;
The following automatic conversions were performed:

'_symmetry_cell_setting' value 'Triclinic' changed to 'triclinic'
according to /home/saulius/struct/CIF-dictionaries/cif_core.dic
dictionary named 'cif_core.dic' version 2.4.1 from
2010-06-29.

'_exptl_absorpt_correction_type' value 'Multi-scan'
changed to 'multi-scan' according to
/home/saulius/struct/CIF-dictionaries/cif_core.dic dictionary named
'cif_core.dic' version 2.4.1 from 2010-06-29.

Automatic conversion script
Id: cif_fix_values 1715 2011-07-08 13:25:40Z adriana 
;
_cod_original_sg_symbol_H-M P-1
_cod_database_code 7017254

loop_
_symmetry_equiv_pos_as_xyz
'x, y, z'
'-x, -y, -z'

loop_
_atom_site_label
_atom_site_type_symbol
_atom_site_fract_x
_atom_site_fract_y
_atom_site_fract_z
_atom_site_U_iso_or_equiv
_atom_site_adp_type
_atom_site_occupancy
_atom_site_symmetry_multiplicity
_atom_site_calc_flag
_atom_site_refinement_flags
Cd1 Cd 0.10319(3) 0.696570(18) 0.060387(16) 0.01522(8) Uani 1 1 d .
N1 N 0.3398(3) 0.7372(2) 0.2249(2) 0.0162(5) Uani 1 1 d .
H30B H -0.003(5) 0.862(3) -0.063(3) 0.024 Uiso 1 1 d D
H30A H -0.133(4) 0.753(3) -0.083(2) 0.024 Uiso 1 1 d D
H31 H -0.061(5) 0.704(4) 0.2174(18) 0.024 Uiso 1 1 d D
C2 C 0.3772(4) 0.6337(3) 0.2480(2) 0.0193(6) Uani 1 1 d .
C3 C 0.5187(5) 0.6494(3) 0.3412(3) 0.0293(7) Uani 1 1 d .
H3 H 0.5424 0.5744 0.3562 0.035 Uiso 1 1 calc R
C4 C 0.6242(5) 0.7771(4) 0.4113(3) 0.0368(9) Uani 1 1 d .
H4 H 0.7232 0.7908 0.4746 0.044 Uiso 1 1 calc R
C5 C 0.5843(5) 0.8849(3) 0.3887(3) 0.0300(7) Uani 1 1 d .
H5 H 0.6535 0.9729 0.4369 0.036 Uiso 1 1 calc R
C6 C 0.4406(4) 0.8611(3) 0.2938(2) 0.0187(6) Uani 1 1 d .
C12 C 0.2584(4) 0.4971(3) 0.1665(2) 0.0189(6) Uani 1 1 d .
O13 O 0.2950(3) 0.4007(2) 0.1858(2) 0.0309(5) Uani 1 1 d .
O14 O 0.1321(3) 0.49237(19) 0.08420(17) 0.0177(4) Uani 1 1 d .
C16 C 0.3839(4) 0.9672(3) 0.2561(2) 0.0181(6) Uani 1 1 d .
O17 O 0.2532(3) 0.9345(2) 0.17007(17) 0.0204(4) Uani 1 1 d .
N18 N 0.4807(4) 1.0935(2) 0.3177(2) 0.0208(5) Uani 1 1 d .
H18 H 0.5679 1.1108 0.3801 0.025 Uiso 1 1 calc R
C19 C 0.4450(5) 1.2041(3) 0.2837(3) 0.0229(6) Uani 1 1 d .
H19A H 0.4850 1.2839 0.3505 0.028 Uiso 1 1 calc R
H19B H 0.3135 1.1809 0.2471 0.028 Uiso 1 1 calc R
N21 N 0.7258(3) 1.2855(2) 0.0560(2) 0.0168(5) Uani 1 1 d .
C22 C 0.7899(4) 1.3617(3) 0.1637(3) 0.0214(6) Uani 1 1 d .
H22 H 0.8998 1.4339 0.1892 0.026 Uiso 1 1 calc R
C23 C 0.7034(4) 1.3401(3) 0.2399(3) 0.0230(6) Uani 1 1 d .
H23 H 0.7533 1.3966 0.3155 0.028 Uiso 1 1 calc R
C24 C 0.5431(4) 1.2348(3) 0.2040(2) 0.0183(6) Uani 1 1 d .
C25 C 0.4753(4) 1.1567(3) 0.0919(2) 0.0188(6) Uani 1 1 d .
H25 H 0.3648 1.0847 0.0640 0.023 Uiso 1 1 calc R
C26 C 0.5697(4) 1.1846(3) 0.0217(2) 0.0177(5) Uani 1 1 d .
H26 H 0.5220 1.1299 -0.0544 0.021 Uiso 1 1 calc R
O30 O -0.0508(3) 0.8144(2) -0.03001(18) 0.0207(4) Uani 1 1 d D
O31 O -0.1008(3) 0.6999(3) 0.1534(2) 0.0301(5) Uani 1 1 d D
C32 C -0.2928(5) 0.6537(4) 0.1077(3) 0.0300(7) Uani 1 1 d .
H32A H -0.3294 0.6495 0.0296 0.045 Uiso 1 1 calc R
H32B H -0.3403 0.7147 0.1501 0.045 Uiso 1 1 calc R
H32C H -0.3409 0.5649 0.1121 0.045 Uiso 1 1 calc R
N33 N 0.8965(5) 0.2409(4) 0.5754(3) 0.0493(9) Uani 1 1 d .
O34 O 0.8137(9) 0.2371(4) 0.4858(4) 0.149(3) Uani 1 1 d .
O35 O 0.8793(7) 0.1377(4) 0.5992(3) 0.0902(15) Uani 1 1 d .
O36 O 1.0101(6) 0.3436(3) 0.6490(3) 0.0781(14) Uani 1 1 d .
C40 C 0.9173(5) 0.0403(4) 0.2412(3) 0.0358(8) Uani 1 1 d .
H40A H 1.0444 0.0544 0.2792 0.054 Uiso 1 1 calc R
H40B H 0.8404 -0.0356 0.2527 0.054 Uiso 1 1 calc R
H40C H 0.8887 0.1200 0.2717 0.054 Uiso 1 1 calc R
O41 O 0.8860(3) 0.0143(2) 0.1244(2) 0.0290(5) Uani 1 1 d .
H41 H 0.9302 -0.0438 0.1010 0.035 Uiso 1 1 calc R
C42 C 0.8163(9) 0.5762(7) 0.5744(5) 0.0719(16) Uani 1 1 d .
H42A H 0.9136 0.6076 0.5457 0.108 Uiso 1 1 calc R
H42B H 0.8625 0.5459 0.6364 0.108 Uiso 1 1 calc R
H42C H 0.7720 0.6489 0.6008 0.108 Uiso 1 1 calc R
O43 O 0.6950(12) 0.4859(6) 0.5015(4) 0.140(3) Uani 1 1 d .
H43 H 0.7017 0.4888 0.4392 0.168 Uiso 1 1 calc R

loop_
_atom_site_aniso_label
_atom_site_aniso_U_11
_atom_site_aniso_U_22
_atom_site_aniso_U_33
_atom_site_aniso_U_23
_atom_site_aniso_U_13
_atom_site_aniso_U_12
Cd1 0.01378(12) 0.01109(12) 0.02201(12) 0.00751(8) 0.00612(8) 0.00402(8)
N1 0.0170(12) 0.0129(11) 0.0210(11) 0.0069(9) 0.0084(9) 0.0052(9)
C2 0.0176(14) 0.0164(14) 0.0234(14) 0.0070(11) 0.0052(11) 0.0060(11)
C3 0.0294(17) 0.0198(15) 0.0314(16) 0.0074(13) -0.0019(14) 0.0090(14)
C4 0.036(2) 0.0261(18) 0.0340(18) 0.0045(14) -0.0066(15) 0.0097(16)
C5 0.0323(19) 0.0161(15) 0.0285(16) 0.0021(12) -0.0012(14) 0.0028(14)
C6 0.0189(14) 0.0151(13) 0.0204(13) 0.0053(11) 0.0064(11) 0.0037(11)
C12 0.0160(14) 0.0146(13) 0.0261(14) 0.0073(11) 0.0055(11) 0.0062(11)
O13 0.0297(13) 0.0154(11) 0.0378(13) 0.0081(9) -0.0062(10) 0.0094(10)
O14 0.0148(10) 0.0127(9) 0.0237(10) 0.0076(8) 0.0022(8) 0.0037(8)
C16 0.0221(15) 0.0128(13) 0.0228(13) 0.0074(11) 0.0129(12) 0.0049(11)
O17 0.0200(11) 0.0148(10) 0.0257(10) 0.0073(8) 0.0062(8) 0.0056(8)
N18 0.0279(14) 0.0128(12) 0.0205(11) 0.0056(9) 0.0097(10) 0.0030(10)
C19 0.0312(17) 0.0119(13) 0.0314(15) 0.0084(12) 0.0177(13) 0.0082(12)
N21 0.0150(12) 0.0136(11) 0.0231(11) 0.0085(9) 0.0070(9) 0.0039(9)
C22 0.0197(15) 0.0145(14) 0.0265(14) 0.0059(11) 0.0075(12) 0.0009(12)
C23 0.0269(16) 0.0168(14) 0.0230(14) 0.0049(11) 0.0095(12) 0.0041(12)
C24 0.0218(15) 0.0116(13) 0.0269(14) 0.0095(11) 0.0117(12) 0.0080(11)
C25 0.0156(14) 0.0151(13) 0.0264(14) 0.0081(11) 0.0069(11) 0.0051(11)
C26 0.0165(13) 0.0135(13) 0.0226(13) 0.0064(10) 0.0051(11) 0.0052(11)
O30 0.0199(11) 0.0138(10) 0.0264(11) 0.0084(8) 0.0029(9) 0.0054(8)
O31 0.0218(12) 0.0447(15) 0.0260(11) 0.0114(11) 0.0121(10) 0.0111(11)
C32 0.0208(16) 0.0321(18) 0.0451(19) 0.0187(15) 0.0164(14) 0.0109(14)
N33 0.052(2) 0.043(2) 0.0331(17) -0.0052(15) -0.0074(15) 0.0212(18)
O34 0.207(6) 0.054(3) 0.068(3) 0.013(2) -0.089(3) -0.010(3)
O35 0.123(4) 0.056(2) 0.060(2) 0.0105(19) 0.000(2) 0.016(3)
O36 0.094(3) 0.0421(19) 0.0358(16) 0.0086(14) -0.0276(17) -0.0292(19)
C40 0.038(2) 0.034(2) 0.0360(18) 0.0076(15) 0.0167(16) 0.0127(17)
O41 0.0354(13) 0.0201(11) 0.0325(12) 0.0058(9) 0.0123(10) 0.0124(10)
C42 0.073(4) 0.090(4) 0.057(3) 0.018(3) 0.016(3) 0.046(4)
O43 0.247(8) 0.119(5) 0.048(3) 0.025(3) 0.028(4) 0.075(5)

loop_
_atom_type_symbol
_atom_type_description
_atom_type_scat_dispersion_real
_atom_type_scat_dispersion_imag
_atom_type_scat_source
C C 0.0033 0.0016 'International Tables Vol C Tables 4.2.6.8 and 6.1.1.4'
H H 0.0000 0.0000 'International Tables Vol C Tables 4.2.6.8 and 6.1.1.4'
Cd Cd -0.8075 1.2024 'International Tables Vol C Tables 4.2.6.8 and 6.1.1.4'
N N 0.0061 0.0033 'International Tables Vol C Tables 4.2.6.8 and 6.1.1.4'
O O 0.0106 0.0060 'International Tables Vol C Tables 4.2.6.8 and 6.1.1.4'

loop_
_geom_angle_atom_site_label_1
_geom_angle_atom_site_label_2
_geom_angle_atom_site_label_3
_geom_angle
_geom_angle_site_symmetry_1
_geom_angle_site_symmetry_3
O31 Cd1 N21 167.59(9) . 2_675
O31 Cd1 O30 82.27(10) . .
N21 Cd1 O30 85.37(9) 2_675 .
O31 Cd1 N1 92.15(10) . .
N21 Cd1 N1 97.93(10) 2_675 .
O30 Cd1 N1 139.20(8) . .
O31 Cd1 O14 93.00(9) . .
N21 Cd1 O14 97.39(8) 2_675 .
O30 Cd1 O14 151.66(7) . .
N1 Cd1 O14 68.59(8) . .
O31 Cd1 O14 86.22(10) . 2_565
N21 Cd1 O14 91.11(9) 2_675 2_565
O30 Cd1 O14 82.47(9) . 2_565
N1 Cd1 O14 137.72(8) . 2_565
O14 Cd1 O14 69.32(9) . 2_565
O31 Cd1 O17 86.63(9) . .
N21 Cd1 O17 90.73(8) 2_675 .
O30 Cd1 O17 72.66(9) . .
N1 Cd1 O17 66.66(8) . .
O14 Cd1 O17 135.20(8) . .
O14 Cd1 O17 154.82(7) 2_565 .
C2 N1 C6 119.4(3) . .
C2 N1 Cd1 118.67(19) . .
C6 N1 Cd1 121.89(19) . .
N1 C2 C3 122.3(3) . .
N1 C2 C12 116.5(3) . .
C3 C2 C12 121.2(3) . .
C4 C3 C2 118.3(3) . .
C4 C3 H3 120.8 . .
C2 C3 H3 120.8 . .
C3 C4 C5 119.6(3) . .
C3 C4 H4 120.2 . .
C5 C4 H4 120.2 . .
C4 C5 C6 118.6(3) . .
C4 C5 H5 120.7 . .
C6 C5 H5 120.7 . .
N1 C6 C5 121.7(3) . .
N1 C6 C16 113.3(3) . .
C5 C6 C16 125.0(3) . .
O13 C12 O14 126.2(3) . .
O13 C12 C2 116.9(3) . .
O14 C12 C2 116.9(3) . .
C12 O14 Cd1 119.25(18) . .
C12 O14 Cd1 130.06(19) . 2_565
Cd1 O14 Cd1 110.68(9) . 2_565
O17 C16 N18 123.3(3) . .
O17 C16 C6 119.5(3) . .
N18 C16 C6 117.3(3) . .
C16 O17 Cd1 118.62(18) . .
C16 N18 C19 121.5(3) . .
C16 N18 H18 119.2 . .
C19 N18 H18 119.2 . .
N18 C19 C24 111.1(2) . .
N18 C19 H19A 109.4 . .
C24 C19 H19A 109.4 . .
N18 C19 H19B 109.4 . .
C24 C19 H19B 109.4 . .
H19A C19 H19B 108.0 . .
C22 N21 C26 117.3(3) . .
C22 N21 Cd1 121.7(2) . 2_675
C26 N21 Cd1 120.24(19) . 2_675
N21 C22 C23 123.2(3) . .
N21 C22 H22 118.4 . .
C23 C22 H22 118.4 . .
C24 C23 C22 119.1(3) . .
C24 C23 H23 120.4 . .
C22 C23 H23 120.4 . .
C23 C24 C25 117.7(3) . .
C23 C24 C19 121.6(3) . .
C25 C24 C19 120.7(3) . .
C26 C25 C24 119.6(3) . .
C26 C25 H25 120.2 . .
C24 C25 H25 120.2 . .
N21 C26 C25 123.1(3) . .
N21 C26 H26 118.5 . .
C25 C26 H26 118.5 . .
Cd1 O30 H30B 121(3) . .
Cd1 O30 H30A 102(3) . .
H30B O30 H30A 103(4) . .
C32 O31 Cd1 128.2(2) . .
C32 O31 H31 115(3) . .
Cd1 O31 H31 113(3) . .
O31 C32 H32A 109.5 . .
O31 C32 H32B 109.5 . .
H32A C32 H32B 109.5 . .
O31 C32 H32C 109.5 . .
H32A C32 H32C 109.5 . .
H32B C32 H32C 109.5 . .
O34 N33 O35 120.2(4) . .
O34 N33 O36 124.2(5) . .
O35 N33 O36 115.5(4) . .
O41 C40 H40A 109.5 . .
O41 C40 H40B 109.5 . .
H40A C40 H40B 109.5 . .
O41 C40 H40C 109.5 . .
H40A C40 H40C 109.5 . .
H40B C40 H40C 109.5 . .
C40 O41 H41 109.5 . .
O43 C42 H42A 109.5 . .
O43 C42 H42B 109.5 . .
H42A C42 H42B 109.5 . .
O43 C42 H42C 109.5 . .
H42A C42 H42C 109.5 . .
H42B C42 H42C 109.5 . .
C42 O43 H43 109.5 . .

loop_
_geom_bond_atom_site_label_1
_geom_bond_atom_site_label_2
_geom_bond_distance
_geom_bond_site_symmetry_2
Cd1 O31 2.289(3) .
Cd1 N21 2.315(3) 2_675
Cd1 O30 2.346(2) .
Cd1 N1 2.361(3) .
Cd1 O14 2.409(3) .
Cd1 O14 2.412(2) 2_565
Cd1 O17 2.467(3) .
N1 C2 1.337(4) .
N1 C6 1.346(4) .
C2 C3 1.393(4) .
C2 C12 1.516(4) .
C3 C4 1.386(5) .
C3 H3 0.9500 .
C4 C5 1.388(5) .
C4 H4 0.9500 .
C5 C6 1.393(5) .
C5 H5 0.9500 .
C6 C16 1.507(4) .
C12 O13 1.240(4) .
C12 O14 1.270(4) .
O14 Cd1 2.412(2) 2_565
C16 O17 1.240(4) .
C16 N18 1.336(4) .
N18 C19 1.468(4) .
N18 H18 0.8800 .
C19 C24 1.515(4) .
C19 H19A 0.9900 .
C19 H19B 0.9900 .
N21 C22 1.342(4) .
N21 C26 1.343(4) .
N21 Cd1 2.315(3) 2_675
C22 C23 1.390(4) .
C22 H22 0.9500 .
C23 C24 1.388(4) .
C23 H23 0.9500 .
C24 C25 1.392(4) .
C25 C26 1.380(4) .
C25 H25 0.9500 .
C26 H26 0.9500 .
O30 H30B 0.839(19) .
O30 H30A 0.832(19) .
O31 C32 1.424(4) .
O31 H31 0.809(18) .
C32 H32A 0.9800 .
C32 H32B 0.9800 .
C32 H32C 0.9800 .
N33 O34 1.185(5) .
N33 O35 1.238(6) .
N33 O36 1.246(5) .
C40 O41 1.431(4) .
C40 H40A 0.9800 .
C40 H40B 0.9800 .
C40 H40C 0.9800 .
O41 H41 0.8400 .
C42 O43 1.201(8) .
C42 H42A 0.9800 .
C42 H42B 0.9800 .
C42 H42C 0.9800 .
O43 H43 0.8400 .
